data_7020681
loop_
_publ_author_name
'Farina, Paolo'
'Levason, William'
'Reid, Gillian'

_publ_section_title
;
 s-Block chalcogenoether chemistry--thio- and selenoether coordination
 with hard Group 2 ions.
;
_journal_issue 1
_journal_name_full 'Dalton transactions (Cambridge, England : 2003)'
_journal_page_first 89
_journal_page_last 99
_journal_paper_doi 10.1039/c2dt31692g
_journal_volume 42
_journal_year 2013
_chemical_formula_moiety 'C14 H26 Ca F6 O13 S2'
_chemical_formula_structural '((C12 H24 O6) (C F3 O3 S)2 (O H2) Ca'
_chemical_formula_sum 'C14 H26 Ca F6 O13 S2'
_chemical_formula_weight 620.55
_chemical_name_common
;
aquo(1,4,7,10,13,16-hexaoxacyclooctadecane)-
bis(trifluoromethanesulfonate)calcium(ii)
;
_chemical_name_systematic
;
aquo(1,4,7,10,13,16-hexaoxacyclooctadecane)-
bis(trifluoromethanesulfonate)calcium(II)
;
_space_group_IT_number 15
_space_group_name_Hall '-C 2yc'
_symmetry_cell_setting monoclinic
_symmetry_space_group_name_Hall '-C 2yc'
_symmetry_space_group_name_H-M 'C 1 2/c 1'
_atom_sites_solution_hydrogens geom
_atom_sites_solution_primary direct
_atom_sites_solution_secondary difmap
_audit_creation_date 2011-11-21
_audit_creation_method 'SHELXL-97 + hand edit'
_cell_angle_alpha 90.00
_cell_angle_beta 103.51(3)
_cell_angle_gamma 90.00
_cell_formula_units_Z 4
_cell_length_a 14.570(4)
_cell_length_b 8.595(2)
_cell_length_c 19.596(8)
_cell_measurement_reflns_used 7252
_cell_measurement_temperature 100(2)
_cell_measurement_theta_max 27.5
_cell_measurement_theta_min 3.1
_cell_volume 2386.1(13)
_computing_cell_refinement 'CrystalClear-SM Expert 2.0 r7 (Rigaku, 2011)'
_computing_data_collection 'CrystalClear-SM Expert 2.0 r7 (Rigaku, 2011)'
_computing_data_reduction 'CrystalClear-SM Expert 2.0 r7 (Rigaku, 2011)'
_computing_structure_refinement 'SHELXL-97 (Sheldrick, 1997)'
_computing_structure_solution 'SHELXS-97 (Sheldrick, 1997)'
_diffrn_ambient_temperature 100(2)
_diffrn_measured_fraction_theta_full 0.994
_diffrn_measured_fraction_theta_max 0.994
_diffrn_measurement_device_type 'Rigaku Saturn724+ (2x2 bin mode)'
_diffrn_measurement_method 'profile data from \w-scans'
_diffrn_radiation_monochromator Confocal
_diffrn_radiation_source 'Rotating anode'
_diffrn_radiation_type MoK\a
_diffrn_radiation_wavelength 0.71073
_diffrn_reflns_av_R_equivalents 0.0359
_diffrn_reflns_av_sigmaI/netI 0.0372
_diffrn_reflns_limit_h_max 12
_diffrn_reflns_limit_h_min -18
_diffrn_reflns_limit_k_max 7
_diffrn_reflns_limit_k_min -11
_diffrn_reflns_limit_l_max 25
_diffrn_reflns_limit_l_min -25
_diffrn_reflns_number 8352
_diffrn_reflns_theta_full 27.48
_diffrn_reflns_theta_max 27.48
_diffrn_reflns_theta_min 3.09
_diffrn_standards_number 0
_exptl_absorpt_coefficient_mu 0.547
_exptl_absorpt_correction_T_max 1.000
_exptl_absorpt_correction_T_min 0.728
_exptl_absorpt_correction_type multi-scan
_exptl_absorpt_process_details 'Rigaku CrystalClear-SM Expert 2.0 r7 (Rigaku, 2011)'
_exptl_crystal_colour colourless
_exptl_crystal_density_diffrn 1.727
_exptl_crystal_density_method 'not measured'
_exptl_crystal_description plate
_exptl_crystal_F_000 1280
_exptl_crystal_size_max 0.08
_exptl_crystal_size_mid 0.08
_exptl_crystal_size_min 0.02
_refine_diff_density_max 0.351
_refine_diff_density_min -0.326
_refine_diff_density_rms 0.059
_refine_ls_extinction_method none
_refine_ls_goodness_of_fit_ref 1.044
_refine_ls_hydrogen_treatment 'constr (C-H) refxyz (O-H)'
_refine_ls_matrix_type full
_refine_ls_number_parameters 167
_refine_ls_number_reflns 2710
_refine_ls_number_restraints 1
_refine_ls_restrained_S_all 1.044
_refine_ls_R_factor_all 0.0392
_refine_ls_R_factor_gt 0.0306
_refine_ls_shift/su_max 0.000
_refine_ls_shift/su_mean 0.000
_refine_ls_structure_factor_coef Fsqd
_refine_ls_weighting_details 'w=1/[\s^2^(Fo^2^)+(0.0283P)^2^+1.7491P] where P=(Fo^2^+2Fc^2^)/3'
_refine_ls_weighting_scheme calc
_refine_ls_wR_factor_gt 0.0681
_refine_ls_wR_factor_ref 0.0710
_reflns_number_gt 2259
_reflns_number_total 2710
_reflns_threshold_expression I>2sigma(I)
_cod_data_source_file c2dt31692g.txt
_cod_data_source_block 11paf017a
_cod_original_cell_volume 2386.2(12)
_cod_original_sg_symbol_H-M 'C 2/c'
_cod_database_code 7020681

loop_
_symmetry_equiv_pos_as_xyz
'x, y, z'
'-x, y, -z+1/2'
'x+1/2, y+1/2, z'
'-x+1/2, y+1/2, -z+1/2'
'-x, -y, -z'
'x, -y, z-1/2'
'-x+1/2, -y+1/2, -z'
'x+1/2, -y+1/2, z-1/2'

loop_
_atom_site_label
_atom_site_type_symbol
_atom_site_fract_x
_atom_site_fract_y
_atom_site_fract_z
_atom_site_U_iso_or_equiv
_atom_site_adp_type
_atom_site_occupancy
_atom_site_symmetry_multiplicity
_atom_site_calc_flag
_atom_site_refinement_flags
Ca1 Ca 0.0000 0.07533(5) 0.2500 0.01082(11) Uani 1 2 d S
S1 S 0.04656(3) 0.44060(4) 0.35693(2) 0.01130(10) Uani 1 1 d .
F1 F 0.11587(8) 0.55394(11) 0.48221(5) 0.0273(3) Uani 1 1 d .
F2 F 0.07624(8) 0.31284(12) 0.48211(5) 0.0295(3) Uani 1 1 d .
F3 F 0.20262(7) 0.37805(12) 0.45061(5) 0.0258(2) Uani 1 1 d .
O1 O -0.16547(8) 0.12201(13) 0.26891(6) 0.0160(2) Uani 1 1 d .
O2 O -0.02627(8) 0.00454(13) 0.37553(6) 0.0162(2) Uani 1 1 d .
O3 O 0.14364(8) -0.03858(12) 0.34643(6) 0.0147(2) Uani 1 1 d .
O4 O 0.0000 -0.19782(18) 0.2500 0.0205(4) Uani 1 2 d SD
H4 H 0.0361(15) -0.256(2) 0.2782(11) 0.050 Uiso 1 1 d D
O5 O 0.05392(8) 0.28773(12) 0.32792(6) 0.0175(3) Uani 1 1 d .
O6 O 0.09914(8) 0.55956(12) 0.33063(6) 0.0158(2) Uani 1 1 d .
O7 O -0.04573(8) 0.48451(14) 0.36336(6) 0.0198(3) Uani 1 1 d .
C1 C -0.17093(12) 0.1299(2) 0.34118(9) 0.0187(4) Uani 1 1 d .
H1A H -0.2379 0.1309 0.3440 0.022 Uiso 1 1 calc R
H1B H -0.1409 0.2271 0.3626 0.022 Uiso 1 1 calc R
C2 C -0.12167(12) -0.0080(2) 0.38061(9) 0.0189(4) Uani 1 1 d .
H2A H -0.1259 -0.0051 0.4303 0.023 Uiso 1 1 calc R
H2B H -0.1500 -0.1063 0.3592 0.023 Uiso 1 1 calc R
C3 C 0.03397(12) -0.11291(18) 0.41349(8) 0.0173(3) Uani 1 1 d .
H3A H 0.0210 -0.2145 0.3893 0.021 Uiso 1 1 calc R
H3B H 0.0237 -0.1235 0.4615 0.021 Uiso 1 1 calc R
C4 C 0.13285(12) -0.06274(18) 0.41647(8) 0.0173(3) Uani 1 1 d .
H4A H 0.1468 0.0349 0.4438 0.021 Uiso 1 1 calc R
H4B H 0.1776 -0.1436 0.4400 0.021 Uiso 1 1 calc R
C5 C 0.23155(12) 0.03731(19) 0.34705(9) 0.0179(3) Uani 1 1 d .
H5A H 0.2843 -0.0196 0.3780 0.021 Uiso 1 1 calc R
H5B H 0.2308 0.1450 0.3649 0.021 Uiso 1 1 calc R
C6 C 0.24399(12) 0.0391(2) 0.27333(9) 0.0198(4) Uani 1 1 d .
H6A H 0.3039 0.0914 0.2716 0.024 Uiso 1 1 calc R
H6B H 0.2458 -0.0685 0.2557 0.024 Uiso 1 1 calc R
C7 C 0.11327(12) 0.41985(18) 0.44752(9) 0.0170(3) Uani 1 1 d .

loop_
_atom_site_aniso_label
_atom_site_aniso_U_11
_atom_site_aniso_U_22
_atom_site_aniso_U_33
_atom_site_aniso_U_23
_atom_site_aniso_U_13
_atom_site_aniso_U_12
Ca1 0.0106(2) 0.0098(2) 0.0116(2) 0.000 0.00162(17) 0.000
S1 0.0103(2) 0.01137(18) 0.01135(19) -0.00026(13) 0.00070(15) -0.00035(14)
F1 0.0387(7) 0.0228(5) 0.0160(5) -0.0070(4) -0.0022(5) 0.0030(5)
F2 0.0420(7) 0.0283(5) 0.0190(5) 0.0091(4) 0.0088(5) -0.0039(5)
F3 0.0168(5) 0.0326(6) 0.0228(6) 0.0016(4) -0.0060(4) 0.0063(4)
O1 0.0117(6) 0.0219(6) 0.0141(6) -0.0030(4) 0.0022(5) -0.0037(5)
O2 0.0140(6) 0.0169(5) 0.0183(6) 0.0026(5) 0.0048(5) 0.0000(5)
O3 0.0135(6) 0.0167(5) 0.0133(6) 0.0002(4) 0.0017(5) -0.0001(4)
O4 0.0270(10) 0.0110(8) 0.0170(9) 0.000 -0.0082(8) 0.000
O5 0.0203(6) 0.0131(5) 0.0171(6) -0.0028(4) 0.0007(5) -0.0005(5)
O6 0.0154(6) 0.0147(5) 0.0168(6) 0.0040(4) 0.0026(5) -0.0015(4)
O7 0.0115(6) 0.0232(6) 0.0241(6) -0.0014(5) 0.0029(5) 0.0014(5)
C1 0.0140(8) 0.0250(8) 0.0176(8) -0.0061(7) 0.0050(7) -0.0023(7)
C2 0.0142(9) 0.0277(9) 0.0155(8) -0.0021(7) 0.0050(7) -0.0069(7)
C3 0.0231(9) 0.0152(7) 0.0132(8) 0.0025(6) 0.0031(7) 0.0004(7)
C4 0.0212(9) 0.0188(8) 0.0102(8) 0.0020(6) 0.0005(7) 0.0016(7)
C5 0.0109(8) 0.0249(8) 0.0165(8) -0.0006(6) 0.0007(7) 0.0015(7)
C6 0.0114(8) 0.0288(9) 0.0181(9) 0.0030(7) 0.0009(7) 0.0053(7)
C7 0.0189(9) 0.0155(7) 0.0152(8) 0.0017(6) 0.0012(7) -0.0003(6)

loop_
_atom_type_symbol
_atom_type_description
_atom_type_scat_dispersion_real
_atom_type_scat_dispersion_imag
_atom_type_scat_source
C C 0.0033 0.0016 'International Tables Vol C Tables 4.2.6.8 and 6.1.1.4'
H H 0.0000 0.0000 'International Tables Vol C Tables 4.2.6.8 and 6.1.1.4'
O O 0.0106 0.0060 'International Tables Vol C Tables 4.2.6.8 and 6.1.1.4'
F F 0.0171 0.0103 'International Tables Vol C Tables 4.2.6.8 and 6.1.1.4'
S S 0.1246 0.1234 'International Tables Vol C Tables 4.2.6.8 and 6.1.1.4'
Ca Ca 0.2262 0.3064 'International Tables Vol C Tables 4.2.6.8 and 6.1.1.4'

loop_
_geom_angle_atom_site_label_1
_geom_angle_atom_site_label_2
_geom_angle_atom_site_label_3
_geom_angle
_geom_angle_site_symmetry_1
_geom_angle_site_symmetry_3
O4 Ca1 O5 139.75(3) . .
O4 Ca1 O5 139.75(3) . 2
O5 Ca1 O5 80.50(6) . 2
O4 Ca1 O1 99.03(3) . 2
O5 Ca1 O1 78.02(4) . 2
O5 Ca1 O1 88.16(4) 2 2
O4 Ca1 O1 99.03(3) . .
O5 Ca1 O1 88.16(4) . .
O5 Ca1 O1 78.02(4) 2 .
O1 Ca1 O1 161.93(5) 2 .
O4 Ca1 O2 76.71(3) . 2
O5 Ca1 O2 132.18(4) . 2
O5 Ca1 O2 71.31(4) 2 2
O1 Ca1 O2 63.59(4) 2 2
O1 Ca1 O2 121.13(4) . 2
O4 Ca1 O2 76.71(3) . .
O5 Ca1 O2 71.31(4) . .
O5 Ca1 O2 132.18(4) 2 .
O1 Ca1 O2 121.13(4) 2 .
O1 Ca1 O2 63.59(4) . .
O2 Ca1 O2 153.42(5) 2 .
O4 Ca1 O3 68.38(3) . 2
O5 Ca1 O3 145.27(4) . 2
O5 Ca1 O3 74.96(4) 2 2
O1 Ca1 O3 124.60(4) 2 2
O1 Ca1 O3 63.12(4) . 2
O2 Ca1 O3 61.01(4) 2 2
O2 Ca1 O3 108.38(4) . 2
O4 Ca1 O3 68.38(3) . .
O5 Ca1 O3 74.96(4) . .
O5 Ca1 O3 145.27(4) 2 .
O1 Ca1 O3 63.12(4) 2 .
O1 Ca1 O3 124.60(4) . .
O2 Ca1 O3 108.38(4) 2 .
O2 Ca1 O3 61.01(4) . .
O3 Ca1 O3 136.76(5) 2 .
O7 S1 O6 115.66(7) . .
O7 S1 O5 115.61(7) . .
O6 S1 O5 114.15(7) . .
O7 S1 C7 103.80(8) . .
O6 S1 C7 102.14(7) . .
O5 S1 C7 102.85(7) . .
C6 O1 C1 111.80(12) 2 .
C6 O1 Ca1 119.37(9) 2 .
C1 O1 Ca1 114.91(10) . .
C2 O2 C3 113.73(12) . .
C2 O2 Ca1 116.02(9) . .
C3 O2 Ca1 116.24(9) . .
C4 O3 C5 110.81(13) . .
C4 O3 Ca1 119.36(10) . .
C5 O3 Ca1 113.06(9) . .
Ca1 O4 H4 126.6(16) . .
H4 O4 H4 106.7(32) . 2
S1 O5 Ca1 154.33(8) . .
O1 C1 C2 109.85(13) . .
O1 C1 H1A 109.7 . .
C2 C1 H1A 109.7 . .
O1 C1 H1B 109.7 . .
C2 C1 H1B 109.7 . .
H1A C1 H1B 108.2 . .
O2 C2 C1 105.17(13) . .
O2 C2 H2A 110.7 . .
C1 C2 H2A 110.7 . .
O2 C2 H2B 110.7 . .
C1 C2 H2B 110.7 . .
H2A C2 H2B 108.8 . .
O2 C3 C4 106.65(13) . .
O2 C3 H3A 110.4 . .
C4 C3 H3A 110.4 . .
O2 C3 H3B 110.4 . .
C4 C3 H3B 110.4 . .
H3A C3 H3B 108.6 . .
O3 C4 C3 108.99(14) . .
O3 C4 H4A 109.9 . .
C3 C4 H4A 109.9 . .
O3 C4 H4B 109.9 . .
C3 C4 H4B 109.9 . .
H4A C4 H4B 108.3 . .
O3 C5 C6 107.79(14) . .
O3 C5 H5A 110.1 . .
C6 C5 H5A 110.1 . .
O3 C5 H5B 110.1 . .
C6 C5 H5B 110.1 . .
H5A C5 H5B 108.5 . .
O1 C6 C5 107.57(13) 2 .
O1 C6 H6A 110.2 2 .
C5 C6 H6A 110.2 . .
O1 C6 H6B 110.2 2 .
C5 C6 H6B 110.2 . .
H6A C6 H6B 108.5 . .
F2 C7 F1 107.73(13) . .
F2 C7 F3 107.31(13) . .
F1 C7 F3 107.30(14) . .
F2 C7 S1 112.13(12) . .
F1 C7 S1 110.91(11) . .
F3 C7 S1 111.23(11) . .

loop_
_geom_bond_atom_site_label_1
_geom_bond_atom_site_label_2
_geom_bond_distance
_geom_bond_site_symmetry_2
Ca1 O4 2.3478(17) .
Ca1 O5 2.3919(12) .
Ca1 O5 2.3919(12) 2
Ca1 O1 2.5551(12) 2
Ca1 O1 2.5551(12) .
Ca1 O2 2.6471(14) 2
Ca1 O2 2.6471(14) .
Ca1 O3 2.6574(14) 2
Ca1 O3 2.6574(14) .
S1 O7 1.4302(12) .
S1 O6 1.4431(11) .
S1 O5 1.4456(11) .
S1 C7 1.8227(19) .
F1 C7 1.3341(18) .
F2 C7 1.3293(19) .
F3 C7 1.338(2) .
O1 C6 1.435(2) 2
O1 C1 1.438(2) .
O2 C2 1.4207(19) .
O2 C3 1.4275(19) .
O3 C4 1.4326(19) .
O3 C5 1.435(2) .
O4 H4 0.833(15) .
C1 C2 1.503(2) .
C1 H1A 0.9900 .
C1 H1B 0.9900 .
C2 H2A 0.9900 .
C2 H2B 0.9900 .
C3 C4 1.492(2) .
C3 H3A 0.9900 .
C3 H3B 0.9900 .
C4 H4A 0.9900 .
C4 H4B 0.9900 .
C5 C6 1.497(2) .
C5 H5A 0.9900 .
C5 H5B 0.9900 .
C6 O1 1.435(2) 2
C6 H6A 0.9900 .
C6 H6B 0.9900 .

loop_
_geom_hbond_atom_site_label_D
_geom_hbond_atom_site_label_H
_geom_hbond_atom_site_label_A
_geom_hbond_distance_DH
_geom_hbond_distance_HA
_geom_hbond_distance_DA
_geom_hbond_angle_DHA
_geom_hbond_site_symmetry_A
O4 H4 O6 0.833(15) 1.995(16) 2.8046(17) 164(2) 1_545

loop_
_geom_torsion_atom_site_label_1
_geom_torsion_atom_site_label_2
_geom_torsion_atom_site_label_3
_geom_torsion_atom_site_label_4
_geom_torsion
_geom_torsion_site_symmetry_1
_geom_torsion_site_symmetry_4
C6 O1 C1 C2 89.97(16) 2 .
Ca1 O1 C1 C2 -50.22(15) . .
C3 O2 C2 C1 176.74(13) . .
Ca1 O2 C2 C1 -44.49(14) . .
O1 C1 C2 O2 61.42(17) . .
C2 O2 C3 C4 -167.29(13) . .
Ca1 O2 C3 C4 54.04(14) . .
C5 O3 C4 C3 169.15(12) . .
Ca1 O3 C4 C3 35.15(15) . .
O2 C3 C4 O3 -56.25(16) . .
C4 O3 C5 C6 172.42(13) . .
Ca1 O3 C5 C6 -50.54(14) . .
O3 C5 C6 O1 59.47(17) . 2
O7 S1 C7 F2 59.69(13) . .
O6 S1 C7 F2 -179.72(11) . .
O5 S1 C7 F2 -61.14(13) . .
O7 S1 C7 F1 -60.80(13) . .
O6 S1 C7 F1 59.80(13) . .
O5 S1 C7 F1 178.37(11) . .
O7 S1 C7 F3 179.86(11) . .
O6 S1 C7 F3 -59.55(12) . .
O5 S1 C7 F3 59.03(12) . .
